data_4026537
loop_
_publ_author_name
'Qu-Bo Li'
'Fei-Ting Zhou'
'Zheng-Geng Liu'
'Xue-Feng Li'
'Wei-Dong Zhu'
'Jian-Wu Xie'

_publ_section_title
;
 K2CO3-Promoted Domino Reactions: Construction of Functionalized
 2,3-Dihydrobenzofurans and Clofibrate Analogues
;
_journal_name_full 'Journal of Organic Chemistry'
_journal_page_first 7222
_journal_page_last 7228
_journal_paper_doi 10.1021/jo2008675
_journal_volume 76
_journal_year 2011
_chemical_formula_moiety 'C19 H19 N O4'
_chemical_formula_sum 'C19 H19 N O4'
_chemical_formula_weight 325.35
_chemical_name_systematic
;
 ?
;
_space_group_IT_number 2
_symmetry_cell_setting triclinic
_symmetry_space_group_name_Hall '-P 1'
_symmetry_space_group_name_H-M 'P -1'
_atom_sites_solution_hydrogens geom
_atom_sites_solution_primary direct
_atom_sites_solution_secondary difmap
_audit_creation_method SHELXL-97
_cell_angle_alpha 116.080(6)
_cell_angle_beta 91.797(6)
_cell_angle_gamma 109.652(4)
_cell_formula_units_Z 2
_cell_length_a 7.9833(5)
_cell_length_b 11.2090(7)
_cell_length_c 11.4737(12)
_cell_measurement_reflns_used 3268
_cell_measurement_temperature 296(2)
_cell_measurement_theta_max 27.66
_cell_measurement_theta_min 2.02
_cell_volume 848.75(13)
_computing_cell_refinement 'SAINT (Bruker, 2006)'
_computing_data_collection 'APEXII (Bruker, 2006)'
_computing_data_reduction SAINT
_computing_molecular_graphics 'SHELXTL (Sheldrick, 2008)'
_computing_publication_material SHELXTL
_computing_structure_refinement 'SHELXL97 (Sheldrick, 2008)'
_computing_structure_solution 'SHELXS97 (Sheldrick, 2008)'
_diffrn_ambient_temperature 296(2)
_diffrn_measured_fraction_theta_full 0.970
_diffrn_measured_fraction_theta_max 0.970
_diffrn_measurement_device_type 'Bruker APEXII'
_diffrn_measurement_method '\w scans'
_diffrn_radiation_monochromator graphite
_diffrn_radiation_source 'fine-focus sealed tube'
_diffrn_radiation_type MoK\a
_diffrn_radiation_wavelength 0.71073
_diffrn_reflns_av_R_equivalents 0.0277
_diffrn_reflns_av_sigmaI/netI 0.0322
_diffrn_reflns_limit_h_max 10
_diffrn_reflns_limit_h_min -10
_diffrn_reflns_limit_k_max 14
_diffrn_reflns_limit_k_min -14
_diffrn_reflns_limit_l_max 14
_diffrn_reflns_limit_l_min -14
_diffrn_reflns_number 13331
_diffrn_reflns_theta_full 27.66
_diffrn_reflns_theta_max 27.66
_diffrn_reflns_theta_min 2.02
_diffrn_standards_decay_% none
_diffrn_standards_interval_count none
_diffrn_standards_interval_time none
_diffrn_standards_number none
_exptl_absorpt_coefficient_mu 0.090
_exptl_absorpt_correction_T_max .99
_exptl_absorpt_correction_T_min .98
_exptl_absorpt_correction_type empirical
_exptl_absorpt_process_details 'SADABS (Sheldrick, 1996)'
_exptl_crystal_colour colorless
_exptl_crystal_density_diffrn 1.273
_exptl_crystal_description block
_exptl_crystal_F_000 344
_exptl_crystal_size_max .36
_exptl_crystal_size_mid .16
_exptl_crystal_size_min .12
_refine_diff_density_max 0.260
_refine_diff_density_min -0.210
_refine_diff_density_rms 0.038
_refine_ls_extinction_method none
_refine_ls_goodness_of_fit_ref 1.036
_refine_ls_hydrogen_treatment constr
_refine_ls_matrix_type full
_refine_ls_number_parameters 217
_refine_ls_number_reflns 3846
_refine_ls_number_restraints 0
_refine_ls_restrained_S_all 1.036
_refine_ls_R_factor_gt 0.0533
_refine_ls_shift/su_max 0.001
_refine_ls_shift/su_mean 0.000
_refine_ls_structure_factor_coef Fsqd
_refine_ls_weighting_details 'calc w=1/[\s^2^(Fo^2^)+(0.0768P)^2^+0.1666P] where P=(Fo^2^+2Fc^2^)/3'
_refine_ls_weighting_scheme calc
_refine_ls_wR_factor_gt 0.1429
_refine_ls_wR_factor_ref 0.1664
_reflns_number_gt 2245
_reflns_number_total 3846
_reflns_threshold_expression I>2\s(I)
_cod_data_source_file jo2008675_si_004.cif
_cod_data_source_block a
_cod_original_cell_volume 848.75(12)
_cod_original_sg_symbol_Hall '-P 1 '
_cod_database_code 4026537
_refine_ls_r_factor_ref 0.0979

loop_
_symmetry_equiv_pos_as_xyz
'x, y, z'
'-x, -y, -z'

loop_
_atom_site_label
_atom_site_type_symbol
_atom_site_fract_x
_atom_site_fract_y
_atom_site_fract_z
_atom_site_U_iso_or_equiv
_atom_site_adp_type
_atom_site_occupancy
_atom_site_symmetry_multiplicity
_atom_site_calc_flag
_atom_site_refinement_flags
N1 N -0.0325(2) 1.17170(18) 0.67957(18) 0.0576(5) Uani 1 1 d .
H1A H -0.0591 1.1143 0.5955 0.069 Uiso 1 1 calc R
O1 O 0.03019(17) 0.90665(13) 0.73361(15) 0.0559(4) Uani 1 1 d .
O2 O 0.1337(3) 1.2001(2) 1.01999(18) 0.1044(7) Uani 1 1 d .
O3 O 0.2547(2) 1.01628(18) 0.60195(16) 0.0701(5) Uani 1 1 d .
O4 O 0.36564(19) 1.23337(16) 0.78294(15) 0.0647(4) Uani 1 1 d .
C1 C 0.0056(3) 1.3646(3) 0.6309(3) 0.0661(6) Uani 1 1 d .
H1B H -0.0455 1.2973 0.5420 0.079 Uiso 1 1 calc R
C2 C 0.0620(4) 1.5100(3) 0.6710(3) 0.0886(8) Uani 1 1 d .
H2A H 0.0495 1.5394 0.6082 0.106 Uiso 1 1 calc R
C3 C 0.1357(4) 1.6116(3) 0.8007(4) 0.0919(9) Uani 1 1 d .
H3A H 0.1707 1.7092 0.8268 0.110 Uiso 1 1 calc R
C4 C 0.1568(4) 1.5674(3) 0.8902(3) 0.0832(8) Uani 1 1 d .
H4A H 0.2080 1.6359 0.9787 0.100 Uiso 1 1 calc R
C5 C 0.1042(3) 1.4227(2) 0.8534(2) 0.0694(6) Uani 1 1 d .
H5A H 0.1222 1.3951 0.9167 0.083 Uiso 1 1 calc R
C6 C 0.0249(3) 1.3190(2) 0.7226(2) 0.0511(5) Uani 1 1 d .
C7 C -0.3959(3) 0.9373(3) 0.6832(2) 0.0634(6) Uani 1 1 d .
H7A H -0.4360 1.0085 0.6898 0.076 Uiso 1 1 calc R
C8 C -0.5185(3) 0.7983(3) 0.6415(3) 0.0730(7) Uani 1 1 d .
H8A H -0.6425 0.7761 0.6213 0.088 Uiso 1 1 calc R
C9 C -0.4599(3) 0.6924(3) 0.6292(2) 0.0690(7) Uani 1 1 d .
H9A H -0.5450 0.5996 0.6013 0.083 Uiso 1 1 calc R
C10 C -0.2753(3) 0.7213(2) 0.6578(2) 0.0613(6) Uani 1 1 d .
H10A H -0.2345 0.6496 0.6485 0.074 Uiso 1 1 calc R
C11 C -0.1562(2) 0.8614(2) 0.70066(19) 0.0477(5) Uani 1 1 d .
C12 C -0.2122(2) 0.9688(2) 0.7151(2) 0.0489(5) Uani 1 1 d .
C13 C -0.0501(2) 1.1096(2) 0.7673(2) 0.0487(5) Uani 1 1 d .
H13A H -0.0600 1.1783 0.8540 0.058 Uiso 1 1 calc R
C14 C 0.1073(2) 1.06136(19) 0.78767(19) 0.0446(4) Uani 1 1 d .
C15 C 0.1884(3) 1.1220(2) 0.9358(2) 0.0550(5) Uani 1 1 d .
C16 C 0.3261(3) 1.0734(3) 0.9688(3) 0.0789(7) Uani 1 1 d .
H16A H 0.3646 1.1188 1.0634 0.118 Uiso 1 1 calc R
H16B H 0.4290 1.0995 0.9309 0.118 Uiso 1 1 calc R
H16C H 0.2735 0.9706 0.9332 0.118 Uiso 1 1 calc R
C17 C 0.2498(3) 1.0981(2) 0.7119(2) 0.0501(5) Uani 1 1 d .
C18 C 0.4952(4) 1.2924(3) 0.7161(3) 0.1010(10) Uani 1 1 d .
H18A H 0.5861 1.2507 0.7020 0.121 Uiso 1 1 calc R
H18B H 0.4321 1.2680 0.6301 0.121 Uiso 1 1 calc R
C19 C 0.5813(5) 1.4448(4) 0.7945(4) 0.1345(15) Uani 1 1 d .
H19A H 0.6646 1.4831 0.7492 0.202 Uiso 1 1 calc R
H19B H 0.6466 1.4685 0.8785 0.202 Uiso 1 1 calc R
H19C H 0.4909 1.4857 0.8087 0.202 Uiso 1 1 calc R

loop_
_atom_site_aniso_label
_atom_site_aniso_U_11
_atom_site_aniso_U_22
_atom_site_aniso_U_33
_atom_site_aniso_U_23
_atom_site_aniso_U_13
_atom_site_aniso_U_12
N1 0.0703(11) 0.0476(10) 0.0503(10) 0.0240(8) 0.0024(8) 0.0179(8)
O1 0.0448(7) 0.0414(8) 0.0725(10) 0.0225(7) 0.0065(6) 0.0137(6)
O2 0.1433(18) 0.1363(18) 0.0477(10) 0.0286(11) 0.0170(11) 0.0920(16)
O3 0.0726(10) 0.0787(11) 0.0517(10) 0.0249(8) 0.0191(8) 0.0294(8)
O4 0.0588(9) 0.0596(9) 0.0610(10) 0.0310(8) 0.0137(7) 0.0034(7)
C1 0.0738(14) 0.0653(15) 0.0710(15) 0.0419(12) 0.0182(12) 0.0274(12)
C2 0.114(2) 0.0788(19) 0.096(2) 0.0603(18) 0.0281(18) 0.0381(17)
C3 0.116(2) 0.0582(16) 0.114(3) 0.0494(18) 0.049(2) 0.0349(16)
C4 0.102(2) 0.0502(14) 0.0772(18) 0.0227(13) 0.0241(15) 0.0171(13)
C5 0.0855(16) 0.0541(13) 0.0620(15) 0.0286(11) 0.0089(12) 0.0189(12)
C6 0.0472(10) 0.0481(11) 0.0633(13) 0.0304(10) 0.0152(9) 0.0191(9)
C7 0.0481(11) 0.0732(15) 0.0782(16) 0.0429(13) 0.0162(11) 0.0246(11)
C8 0.0411(11) 0.0873(18) 0.0813(17) 0.0429(14) 0.0082(11) 0.0113(12)
C9 0.0523(12) 0.0609(14) 0.0701(16) 0.0267(12) 0.0094(11) 0.0018(11)
C10 0.0568(12) 0.0477(12) 0.0674(14) 0.0234(11) 0.0127(10) 0.0124(10)
C11 0.0420(10) 0.0464(11) 0.0478(11) 0.0203(9) 0.0097(8) 0.0123(8)
C12 0.0456(10) 0.0499(11) 0.0511(12) 0.0260(9) 0.0108(9) 0.0159(9)
C13 0.0521(11) 0.0454(11) 0.0483(11) 0.0223(9) 0.0093(9) 0.0188(9)
C14 0.0449(10) 0.0393(10) 0.0450(11) 0.0198(8) 0.0067(8) 0.0118(8)
C15 0.0577(12) 0.0584(12) 0.0496(12) 0.0288(10) 0.0118(10) 0.0191(10)
C16 0.0782(16) 0.109(2) 0.0621(15) 0.0452(15) 0.0093(12) 0.0445(15)
C17 0.0472(10) 0.0549(12) 0.0450(12) 0.0243(10) 0.0049(9) 0.0164(9)
C18 0.096(2) 0.092(2) 0.117(2) 0.0660(19) 0.0548(18) 0.0147(16)
C19 0.114(3) 0.105(3) 0.176(4) 0.090(3) 0.046(3) 0.000(2)

loop_
_atom_type_symbol
_atom_type_description
_atom_type_scat_dispersion_real
_atom_type_scat_dispersion_imag
_atom_type_scat_source
C C 0.0033 0.0016 'International Tables Vol C Tables 4.2.6.8 and 6.1.1.4'
H H 0.0000 0.0000 'International Tables Vol C Tables 4.2.6.8 and 6.1.1.4'
N N 0.0061 0.0033 'International Tables Vol C Tables 4.2.6.8 and 6.1.1.4'
O O 0.0106 0.0060 'International Tables Vol C Tables 4.2.6.8 and 6.1.1.4'

loop_
_geom_angle_atom_site_label_1
_geom_angle_atom_site_label_2
_geom_angle_atom_site_label_3
_geom_angle
C6 N1 C13 124.01(17)
C6 N1 H1A 118.0
C13 N1 H1A 118.0
C11 O1 C14 107.38(14)
C17 O4 C18 116.89(19)
C2 C1 C6 120.0(2)
C2 C1 H1B 120.0
C6 C1 H1B 120.0
C3 C2 C1 121.6(3)
C3 C2 H2A 119.2
C1 C2 H2A 119.2
C4 C3 C2 118.6(3)
C4 C3 H3A 120.7
C2 C3 H3A 120.7
C3 C4 C5 121.6(3)
C3 C4 H4A 119.2
C5 C4 H4A 119.2
C4 C5 C6 120.1(2)
C4 C5 H5A 119.9
C6 C5 H5A 119.9
C1 C6 C5 118.2(2)
C1 C6 N1 118.9(2)
C5 C6 N1 122.9(2)
C8 C7 C12 118.8(2)
C8 C7 H7A 120.6
C12 C7 H7A 120.6
C9 C8 C7 120.8(2)
C9 C8 H8A 119.6
C7 C8 H8A 119.6
C8 C9 C10 121.3(2)
C8 C9 H9A 119.4
C10 C9 H9A 119.4
C11 C10 C9 116.6(2)
C11 C10 H10A 121.7
C9 C10 H10A 121.7
C12 C11 C10 123.01(18)
C12 C11 O1 113.67(16)
C10 C11 O1 123.32(18)
C11 C12 C7 119.52(19)
C11 C12 C13 110.00(16)
C7 C12 C13 130.48(19)
N1 C13 C12 113.12(16)
N1 C13 C14 115.49(16)
C12 C13 C14 100.40(15)
N1 C13 H13A 109.1
C12 C13 H13A 109.1
C14 C13 H13A 109.1
O1 C14 C17 107.92(15)
O1 C14 C15 105.25(15)
C17 C14 C15 112.69(16)
O1 C14 C13 107.96(14)
C17 C14 C13 110.05(15)
C15 C14 C13 112.64(16)
O2 C15 C16 121.8(2)
O2 C15 C14 120.0(2)
C16 C15 C14 118.07(19)
C15 C16 H16A 109.5
C15 C16 H16B 109.5
H16A C16 H16B 109.5
C15 C16 H16C 109.5
H16A C16 H16C 109.5
H16B C16 H16C 109.5
O3 C17 O4 125.12(19)
O3 C17 C14 124.70(18)
O4 C17 C14 110.17(16)
C19 C18 O4 109.9(3)
C19 C18 H18A 109.7
O4 C18 H18A 109.7
C19 C18 H18B 109.7
O4 C18 H18B 109.7
H18A C18 H18B 108.2
C18 C19 H19A 109.5
C18 C19 H19B 109.5
H19A C19 H19B 109.5
C18 C19 H19C 109.5
H19A C19 H19C 109.5
H19B C19 H19C 109.5

loop_
_geom_bond_atom_site_label_1
_geom_bond_atom_site_label_2
_geom_bond_distance
N1 C6 1.393(2)
N1 C13 1.441(3)
N1 H1A 0.8600
O1 C11 1.379(2)
O1 C14 1.443(2)
O2 C15 1.196(3)
O3 C17 1.201(2)
O4 C17 1.320(2)
O4 C18 1.460(3)
C1 C2 1.380(3)
C1 C6 1.382(3)
C1 H1B 0.9300
C2 C3 1.364(4)
C2 H2A 0.9300
C3 C4 1.350(4)
C3 H3A 0.9300
C4 C5 1.384(3)
C4 H4A 0.9300
C5 C6 1.384(3)
C5 H5A 0.9300
C7 C8 1.380(3)
C7 C12 1.383(3)
C7 H7A 0.9300
C8 C9 1.370(4)
C8 H8A 0.9300
C9 C10 1.393(3)
C9 H9A 0.9300
C10 C11 1.378(3)
C10 H10A 0.9300
C11 C12 1.367(3)
C12 C13 1.507(3)
C13 C14 1.573(3)
C13 H13A 0.9800
C14 C17 1.511(3)
C14 C15 1.546(3)
C15 C16 1.485(3)
C16 H16A 0.9600
C16 H16B 0.9600
C16 H16C 0.9600
C18 C19 1.421(4)
C18 H18A 0.9700
C18 H18B 0.9700
C19 H19A 0.9600
C19 H19B 0.9600
C19 H19C 0.9600

loop_
_geom_torsion_atom_site_label_1
_geom_torsion_atom_site_label_2
_geom_torsion_atom_site_label_3
_geom_torsion_atom_site_label_4
_geom_torsion
C6 C1 C2 C3 -0.7(4)
C1 C2 C3 C4 1.5(5)
C2 C3 C4 C5 -0.6(5)
C3 C4 C5 C6 -1.2(4)
C2 C1 C6 C5 -1.0(3)
C2 C1 C6 N1 -179.8(2)
C4 C5 C6 C1 1.9(3)
C4 C5 C6 N1 -179.4(2)
C13 N1 C6 C1 -168.41(19)
C13 N1 C6 C5 12.9(3)
C12 C7 C8 C9 -1.2(4)
C7 C8 C9 C10 -0.3(4)
C8 C9 C10 C11 1.0(4)
C9 C10 C11 C12 -0.1(3)
C9 C10 C11 O1 179.5(2)
C14 O1 C11 C12 6.0(2)
C14 O1 C11 C10 -173.63(19)
C10 C11 C12 C7 -1.4(3)
O1 C11 C12 C7 178.91(18)
C10 C11 C12 C13 178.25(19)
O1 C11 C12 C13 -1.4(2)
C8 C7 C12 C11 2.1(3)
C8 C7 C12 C13 -177.5(2)
C6 N1 C13 C12 142.29(18)
C6 N1 C13 C14 -102.8(2)
C11 C12 C13 N1 120.30(19)
C7 C12 C13 N1 -60.1(3)
C11 C12 C13 C14 -3.3(2)
C7 C12 C13 C14 176.3(2)
C11 O1 C14 C17 -126.85(16)
C11 O1 C14 C15 112.59(17)
C11 O1 C14 C13 -7.93(19)
N1 C13 C14 O1 -115.23(17)
C12 C13 C14 O1 6.77(19)
N1 C13 C14 C17 2.3(2)
C12 C13 C14 C17 124.32(17)
N1 C13 C14 C15 129.00(18)
C12 C13 C14 C15 -109.01(18)
O1 C14 C15 O2 -119.5(2)
C17 C14 C15 O2 123.2(2)
C13 C14 C15 O2 -2.1(3)
O1 C14 C15 C16 56.9(2)
C17 C14 C15 C16 -60.4(2)
C13 C14 C15 C16 174.32(19)
C18 O4 C17 O3 7.9(3)
C18 O4 C17 C14 -170.9(2)
O1 C14 C17 O3 22.9(3)
C15 C14 C17 O3 138.7(2)
C13 C14 C17 O3 -94.7(2)
O1 C14 C17 O4 -158.29(15)
C15 C14 C17 O4 -42.5(2)
C13 C14 C17 O4 84.13(19)
C17 O4 C18 C19 167.1(3)
